data_7223691
loop_
_publ_author_name
'Range, K.J.'
'Heyns, A.M.'
'Hegenbart, W.'
'Rau, F.'
'Klement, U.'

_publ_section_title
;
 Hochdrucksynthese und Kristallstruktur von Kalium- und
 Rubidiumdiwolframat(VI), K2 W2 O7 und Rb2 W2 O7
;
_journal_name_full
;
Zeitschrift fuer Naturforschung, Teil B. Anorganische Chemie, Organische 
Chemie (42,1987-)
;
_journal_page_first 107
_journal_page_last 110
_journal_volume 45
_journal_year 1990
_chemical_formula_sum 'K2 O7 W2'
_chemical_name_systematic 'K2 (W2 O7)'
_space_group_IT_number 14
_symmetry_space_group_name_Hall '-P 2ybc'
_symmetry_space_group_name_H-M 'P 1 21/c 1'
_cell_angle_alpha 90
_cell_angle_beta 90.4
_cell_angle_gamma 90
_cell_formula_units_Z 2
_cell_length_a 3.883
_cell_length_b 13.653
_cell_length_c 5.96
_cell_volume 315.959
_citation_journal_id_ASTM ZNBSEN
_cod_data_source_file Range_ZNBSEN_1990_1998.cif
_cod_data_source_block K2O7W2
_cod_original_cell_volume 315.9593
_cod_database_code 7223691

loop_
_symmetry_equiv_pos_as_xyz
x,y,z
-x,y+1/2,-z+1/2
-x,-y,-z
x,-y-1/2,z-1/2

loop_
_atom_site_label
_atom_site_type_symbol
_atom_site_fract_x
_atom_site_fract_y
_atom_site_fract_z
_atom_site_occupancy
_atom_site_U_iso_or_equiv
O1 O-2 0.5 0.5 0.5 1 0.0
O4 O-2 0.492 0.315 0.684 1 0.0
K1 K+1 -0.015 0.6714 0.675 1 0.0
O2 O-2 0.01 0.453 0.771 1 0.0
W1 W+6 0.5546 0.0659 0.2823 1 0.0
O3 O-2 0.5 0.579 0.906 1 0.0
